data_2107293
loop_
_publ_author_name
'McMillen, Colin D.'
'Comer, Sara'
'Fulle, Kyle'
'Sanjeewa, Liurukara D.'
'Kolis, Joseph W.'

_publ_section_title
;
 Crystal chemistry of hydrothermally grown ternary alkali rare earth
 fluorides
;
_journal_coeditor_code BP5082
_journal_issue 6
_journal_name_full 'Acta Crystallographica Section B'
_journal_page_first 768
_journal_page_last 776
_journal_paper_doi 10.1107/S2052520615017916
_journal_volume 71
_journal_year 2015
_chemical_formula_sum 'Cs F7 Y2'
_chemical_formula_weight 443.73
_chemical_name_systematic
;
 ?
;
_space_group_IT_number 52
_symmetry_cell_setting orthorhombic
_symmetry_space_group_name_Hall '-P 2a 2bc'
_symmetry_space_group_name_H-M 'P n n a'
_atom_sites_solution_hydrogens none
_atom_sites_solution_primary direct
_atom_sites_solution_secondary difmap
_audit_creation_method SHELXL-97
_cell_angle_alpha 90.00
_cell_angle_beta 90.00
_cell_angle_gamma 90.00
_cell_formula_units_Z 8
_cell_length_a 13.6028(14)
_cell_length_b 12.3072(13)
_cell_length_c 7.8426(8)
_cell_measurement_reflns_used 4730
_cell_measurement_temperature 293(2)
_cell_measurement_theta_max 26.7225
_cell_measurement_theta_min 2.9982
_cell_volume 1312.9(2)
_computing_cell_refinement 'CrystalClear (Rigaku/MSC, 2006)'
_computing_data_collection 'CrystalClear (Rigaku/MSC, 2006)'
_computing_data_reduction 'CrystalClear (Rigaku/MSC, 2006)'
_computing_molecular_graphics 'DIAMOND (Bradenburg, 1999)'
_computing_publication_material 'SHELXL-97 (Sheldrick, 1997)'
_computing_structure_refinement 'SHELXL-97 (Sheldrick, 1997)'
_computing_structure_solution 'SHELXS-97 (Sheldrick, 1990)'
_diffrn_ambient_temperature 293(2)
_diffrn_detector_area_resol_mean 14.6199
_diffrn_measured_fraction_theta_full 0.999
_diffrn_measured_fraction_theta_max 0.999
_diffrn_measurement_device_type 'Rigaku AFC8S'
_diffrn_measurement_method '\w scans'
_diffrn_radiation_monochromator graphite
_diffrn_radiation_source 'fine-focus sealed tube'
_diffrn_radiation_type MoK\a
_diffrn_radiation_wavelength 0.71073
_diffrn_reflns_av_R_equivalents 0.0711
_diffrn_reflns_av_sigmaI/netI 0.0311
_diffrn_reflns_limit_h_max 16
_diffrn_reflns_limit_h_min -15
_diffrn_reflns_limit_k_max 14
_diffrn_reflns_limit_k_min -14
_diffrn_reflns_limit_l_max 9
_diffrn_reflns_limit_l_min -9
_diffrn_reflns_number 10355
_diffrn_reflns_theta_full 25.15
_diffrn_reflns_theta_max 25.15
_diffrn_reflns_theta_min 2.99
_diffrn_standards_decay_% 0
_diffrn_standards_interval_count 0
_diffrn_standards_interval_time 0
_diffrn_standards_number 0
_exptl_absorpt_coefficient_mu 23.118
_exptl_absorpt_correction_T_max 1.0000
_exptl_absorpt_correction_T_min 0.6900
_exptl_absorpt_correction_type multi-scan
_exptl_absorpt_process_details 'REQAB, CrystalClear'
_exptl_crystal_colour colorless
_exptl_crystal_density_diffrn 4.490
_exptl_crystal_density_meas ?
_exptl_crystal_density_method 'not measured'
_exptl_crystal_description prism
_exptl_crystal_F_000 1568
_exptl_crystal_size_max 0.23
_exptl_crystal_size_mid 0.14
_exptl_crystal_size_min 0.12
_refine_diff_density_max 1.028
_refine_diff_density_min -1.399
_refine_ls_extinction_coef 0.00085(11)
_refine_ls_extinction_expression Fc^*^=kFc[1+0.001xFc^2^\l^3^/sin(2\q)]^-1/4^
_refine_ls_extinction_method SHELXL
_refine_ls_goodness_of_fit_ref 1.137
_refine_ls_hydrogen_treatment none
_refine_ls_matrix_type full
_refine_ls_number_parameters 116
_refine_ls_number_reflns 1182
_refine_ls_number_restraints 12
_refine_ls_restrained_S_all 1.132
_refine_ls_R_factor_all 0.0442
_refine_ls_R_factor_gt 0.0347
_refine_ls_shift/su_max 0.001
_refine_ls_shift/su_mean 0.000
_refine_ls_structure_factor_coef Fsqd
_refine_ls_weighting_details 'calc w=1/[\s^2^(Fo^2^)+(0.0320P)^2^+4.6410P] where P=(Fo^2^+2Fc^2^)/3'
_refine_ls_weighting_scheme calc
_refine_ls_wR_factor_gt 0.0734
_refine_ls_wR_factor_ref 0.0780
_reflns_number_gt 1009
_reflns_number_total 1182
_reflns_threshold_expression >2sigma(I)
_cod_data_source_file bp5082sup1.cif
_cod_data_source_block CsY2F7
_cod_depositor_comments
;
The following automatic conversions were performed:

'_symmetry_cell_setting' value 'Orthorhombic' changed to
'orthorhombic' according to
/usr/data/users/saulius/crontab/automatic-downloads/rss-feeds/IUCr/lib/dictionaries/cif_core.dic
dictionary named 'cif_core.dic' version 2.4.2 from 2011-04-26.

'_exptl_crystal_density_meas' value 'not measured' was changed to '?'
- the value is perceived as not measured.

Automatic conversion script
Id: cif_fix_values 4268 2015-11-12 08:31:59Z antanas 
;
_cod_original_sg_symbol_H-M Pnna
_cod_database_code 2107293
_cod_database_fobs_code 2107293

loop_
_symmetry_equiv_pos_as_xyz
'x, y, z'
'-x+1/2, -y, z'
'-x+1/2, y+1/2, -z+1/2'
'x, -y+1/2, -z+1/2'
'-x, -y, -z'
'x-1/2, y, -z'
'x-1/2, -y-1/2, z-1/2'
'-x, y-1/2, z-1/2'

loop_
_atom_site_type_symbol
_atom_site_label
_atom_site_fract_x
_atom_site_fract_y
_atom_site_fract_z
_atom_site_U_iso_or_equiv
_atom_site_adp_type
_atom_site_calc_flag
_atom_site_refinement_flags
_atom_site_occupancy
_atom_site_symmetry_multiplicity
Cs Cs1 0.58120(4) 0.92160(4) 0.23015(7) 0.0262(2) Uani d . 1 1
Y Y1 0.43211(7) 1.2500 0.2500 0.0111(3) Uani d S 1 2
Y Y2 0.65951(6) 1.26353(7) 0.02423(9) 0.0189(2) Uani d . 1 1
Y Y3 0.2500 1.0000 0.24907(14) 0.0155(3) Uani d S 1 2
F F1 0.8056(4) 1.3074(5) -0.0910(7) 0.0330(13) Uani d . 1 1
F F2 0.1461(8) 1.0764(9) 0.4286(15) 0.021(2) Uani d PU 0.50 1
F F2A 0.1726(9) 1.0449(8) 0.4919(14) 0.021(3) Uani d PU 0.50 1
F F3 0.6408(8) 1.3194(7) -0.2542(12) 0.023(2) Uani d P 0.50 1
F F4 0.5839(3) 1.3467(3) 0.2611(6) 0.0173(10) Uani d . 1 1
F F5 0.7573(5) 1.2500 0.2500 0.0169(13) Uani d S 1 2
F F6 0.4975(3) 1.2620(4) -0.0104(6) 0.0201(10) Uani d . 1 1
F F7 0.3917(4) 1.0812(4) 0.1747(6) 0.0232(11) Uani d . 1 1
F F8 0.3119(9) 0.8823(9) 0.0814(16) 0.032(3) Uani d P 0.50 1
F F8A 0.2808(7) 0.9172(7) -0.0057(13) 0.016(2) Uani d P 0.50 1

loop_
_atom_site_aniso_label
_atom_site_aniso_U_11
_atom_site_aniso_U_22
_atom_site_aniso_U_33
_atom_site_aniso_U_12
_atom_site_aniso_U_13
_atom_site_aniso_U_23
Cs1 0.0364(4) 0.0129(3) 0.0293(3) 0.0004(2) 0.0008(3) 0.0009(2)
Y1 0.0087(5) 0.0139(5) 0.0108(5) 0.000 0.000 0.0010(4)
Y2 0.0103(4) 0.0375(5) 0.0090(4) -0.0023(3) 0.0004(3) 0.0019(3)
Y3 0.0112(5) 0.0250(6) 0.0101(5) 0.0018(4) 0.000 0.000
F1 0.019(3) 0.055(3) 0.025(3) 0.001(2) 0.009(2) -0.005(2)
F2 0.020(5) 0.021(5) 0.021(5) 0.001(4) 0.004(4) -0.007(4)
F2A 0.030(6) 0.020(5) 0.014(5) 0.005(4) 0.005(4) -0.002(4)
F3 0.029(6) 0.023(5) 0.017(5) 0.008(4) -0.006(5) -0.002(4)
F4 0.016(2) 0.009(2) 0.027(3) 0.0007(17) 0.005(2) 0.0008(18)
F5 0.013(3) 0.028(3) 0.010(3) 0.000 0.000 -0.002(3)
F6 0.009(2) 0.037(3) 0.014(2) 0.0014(19) 0.0009(18) 0.005(2)
F7 0.025(3) 0.017(2) 0.028(3) -0.005(2) 0.000(2) -0.005(2)
F8 0.043(8) 0.029(6) 0.025(6) 0.005(5) 0.006(6) -0.002(5)
F8A 0.023(6) 0.013(4) 0.013(5) 0.008(4) 0.000(4) -0.008(4)

loop_
_atom_type_symbol
_atom_type_description
_atom_type_scat_dispersion_real
_atom_type_scat_dispersion_imag
_atom_type_scat_source
F F 0.0171 0.0103 'International Tables Vol C Tables 4.2.6.8 and 6.1.1.4'
Cs Cs -0.3680 2.1192 'International Tables Vol C Tables 4.2.6.8 and 6.1.1.4'
Y Y -2.7962 3.5667 'International Tables Vol C Tables 4.2.6.8 and 6.1.1.4'

loop_
_geom_angle_atom_site_label_1
_geom_angle_atom_site_label_2
_geom_angle_atom_site_label_3
_geom_angle_site_symmetry_1
_geom_angle_site_symmetry_3
_geom_angle
F4 Cs1 F2A 4_575 6_656 57.3(2)
F4 Cs1 F6 4_575 8_656 129.62(13)
F2A Cs1 F6 6_656 8_656 89.2(2)
F4 Cs1 F6 4_575 5_675 139.64(12)
F2A Cs1 F6 6_656 5_675 163.0(2)
F6 Cs1 F6 8_656 5_675 76.93(14)
F4 Cs1 F5 4_575 2_675 132.95(12)
F2A Cs1 F5 6_656 2_675 90.9(2)
F6 Cs1 F5 8_656 2_675 76.76(10)
F6 Cs1 F5 5_675 2_675 76.56(10)
F4 Cs1 F7 4_575 5_675 91.89(12)
F2A Cs1 F7 6_656 5_675 134.0(2)
F6 Cs1 F7 8_656 5_675 134.61(12)
F6 Cs1 F7 5_675 5_675 57.93(11)
F5 Cs1 F7 2_675 5_675 87.72(9)
F4 Cs1 F8A 4_575 6_655 91.07(18)
F2A Cs1 F8A 6_656 6_655 93.3(3)
F6 Cs1 F8A 8_656 6_655 130.71(17)
F6 Cs1 F8A 5_675 6_655 88.5(2)
F5 Cs1 F8A 2_675 6_655 54.01(15)
F7 Cs1 F8A 5_675 6_655 50.41(19)
F4 Cs1 F8A 4_575 5_675 52.79(17)
F2A Cs1 F8A 6_656 5_675 80.9(3)
F6 Cs1 F8A 8_656 5_675 164.9(2)
F6 Cs1 F8A 5_675 5_675 110.51(18)
F5 Cs1 F8A 2_675 5_675 91.96(18)
F7 Cs1 F8A 5_675 5_675 53.26(18)
F8A Cs1 F8A 6_655 5_675 39.7(3)
F4 Cs1 F7 4_575 . 54.06(12)
F2A Cs1 F7 6_656 . 97.0(2)
F6 Cs1 F7 8_656 . 101.56(13)
F6 Cs1 F7 5_675 . 95.37(12)
F5 Cs1 F7 2_675 . 171.93(10)
F7 Cs1 F7 5_675 . 88.01(12)
F8A Cs1 F7 6_655 . 126.80(17)
F8A Cs1 F7 5_675 . 91.0(2)
F4 Cs1 F3 4_575 8_656 113.28(19)
F2A Cs1 F3 6_656 8_656 124.2(3)
F6 Cs1 F3 8_656 8_656 53.03(19)
F6 Cs1 F3 5_675 8_656 53.86(19)
F5 Cs1 F3 2_675 8_656 113.34(19)
F7 Cs1 F3 5_675 8_656 98.02(19)
F8A Cs1 F3 6_655 8_656 142.0(2)
F8A Cs1 F3 5_675 8_656 142.0(3)
F7 Cs1 F3 . 8_656 60.56(19)
F4 Cs1 F2 4_575 6_656 54.41(19)
F2A Cs1 F2 6_656 6_656 10.1(3)
F6 Cs1 F2 8_656 6_656 85.8(2)
F6 Cs1 F2 5_675 6_656 162.7(2)
F5 Cs1 F2 2_675 6_656 99.25(19)
F7 Cs1 F2 5_675 6_656 139.3(2)
F8A Cs1 F2 6_655 6_656 102.7(3)
F8A Cs1 F2 5_675 6_656 86.2(2)
F7 Cs1 F2 . 6_656 88.4(2)
F3 Cs1 F2 8_656 6_656 115.2(3)
F4 Cs1 F2 4_575 2_575 89.6(2)
F2A Cs1 F2 6_656 2_575 92.4(2)
F6 Cs1 F2 8_656 2_575 52.11(19)
F6 Cs1 F2 5_675 2_575 86.9(2)
F5 Cs1 F2 2_675 2_575 128.69(18)
F7 Cs1 F2 5_675 2_575 123.3(2)
F8A Cs1 F2 6_655 2_575 173.7(3)
F8A Cs1 F2 5_675 2_575 139.1(2)
F7 Cs1 F2 . 2_575 49.55(18)
F3 Cs1 F2 8_656 2_575 33.1(3)
F2 Cs1 F2 6_656 2_575 82.8(3)
F7 Y1 F7 . 4_575 151.4(3)
F7 Y1 F6 . 4_575 106.19(17)
F7 Y1 F6 4_575 4_575 85.28(18)
F7 Y1 F6 . . 85.28(18)
F7 Y1 F6 4_575 . 106.19(17)
F6 Y1 F6 4_575 . 133.0(2)
F7 Y1 F1 . 7_586 70.4(2)
F7 Y1 F1 4_575 7_586 87.5(2)
F6 Y1 F1 4_575 7_586 77.06(18)
F6 Y1 F1 . 7_586 146.77(19)
F7 Y1 F1 . 6 87.5(2)
F7 Y1 F1 4_575 6 70.4(2)
F6 Y1 F1 4_575 6 146.77(19)
F6 Y1 F1 . 6 77.06(18)
F1 Y1 F1 7_586 6 79.6(3)
F7 Y1 F4 . . 133.49(17)
F7 Y1 F4 4_575 . 74.87(16)
F6 Y1 F4 4_575 . 69.79(16)
F6 Y1 F4 . . 69.84(16)
F1 Y1 F4 7_586 . 143.36(17)
F1 Y1 F4 6 . 121.91(18)
F7 Y1 F4 . 4_575 74.87(16)
F7 Y1 F4 4_575 4_575 133.49(17)
F6 Y1 F4 4_575 4_575 69.84(16)
F6 Y1 F4 . 4_575 69.79(16)
F1 Y1 F4 7_586 4_575 121.91(18)
F1 Y1 F4 6 4_575 143.36(17)
F4 Y1 F4 . 4_575 60.0(2)
F7 Y1 Y2 . 4_575 107.56(13)
F7 Y1 Y2 4_575 4_575 97.23(13)
F6 Y1 Y2 4_575 4_575 36.63(12)
F6 Y1 Y2 . 4_575 96.41(12)
F1 Y1 Y2 7_586 4_575 112.04(14)
F1 Y1 Y2 6 4_575 163.19(15)
F4 Y1 Y2 . 4_575 41.79(11)
F4 Y1 Y2 4_575 4_575 40.90(11)
F7 Y1 Y2 . . 97.23(13)
F7 Y1 Y2 4_575 . 107.56(13)
F6 Y1 Y2 4_575 . 96.41(12)
F6 Y1 Y2 . . 36.63(12)
F1 Y1 Y2 7_586 . 163.19(15)
F1 Y1 Y2 6 . 112.04(14)
F4 Y1 Y2 . . 40.90(11)
F4 Y1 Y2 4_575 . 41.79(11)
Y2 Y1 Y2 4_575 . 59.79(3)
F7 Y1 Y3 . . 28.20(13)
F7 Y1 Y3 4_575 . 124.89(13)
F6 Y1 Y3 4_575 . 101.53(12)
F6 Y1 Y3 . . 107.45(12)
F1 Y1 Y3 7_586 . 43.41(15)
F1 Y1 Y3 6 . 76.27(15)
F4 Y1 Y3 . . 158.69(10)
F4 Y1 Y3 4_575 . 98.89(10)
Y2 Y1 Y3 4_575 . 120.547(18)
Y2 Y1 Y3 . . 125.387(18)
F7 Y1 Y3 . 3 124.89(13)
F7 Y1 Y3 4_575 3 28.20(13)
F6 Y1 Y3 4_575 3 107.45(12)
F6 Y1 Y3 . 3 101.53(12)
F1 Y1 Y3 7_586 3 76.27(15)
F1 Y1 Y3 6 3 43.41(15)
F4 Y1 Y3 . 3 98.89(10)
F4 Y1 Y3 4_575 3 158.69(10)
Y2 Y1 Y3 4_575 3 125.387(18)
Y2 Y1 Y3 . 3 120.547(18)
Y3 Y1 Y3 . 3 102.32(2)
F8 Y2 F2 5_675 7_685 134.4(5)
F8 Y2 F6 5_675 . 97.7(4)
F2 Y2 F6 7_685 . 83.0(3)
F8 Y2 F5 5_675 . 98.4(4)
F2 Y2 F5 7_685 . 113.8(3)
F6 Y2 F5 . . 133.74(18)
F8 Y2 F1 5_675 . 83.0(4)
F2 Y2 F1 7_685 . 73.2(3)
F6 Y2 F1 . . 146.09(19)
F5 Y2 F1 . . 79.0(2)
F8 Y2 F3 5_675 . 84.1(4)
F2 Y2 F3 7_685 . 51.4(4)
F6 Y2 F3 . . 77.1(3)
F5 Y2 F3 . . 147.6(3)
F1 Y2 F3 . . 69.2(3)
F8 Y2 F4 5_675 . 142.7(3)
F2 Y2 F4 7_685 . 80.7(3)
F6 Y2 F4 . . 70.55(16)
F5 Y2 F4 . . 70.45(16)
F1 Y2 F4 . . 126.74(18)
F3 Y2 F4 . . 124.7(3)
F8 Y2 F3 5_675 4_574 42.9(4)
F2 Y2 F3 7_685 4_574 94.3(4)
F6 Y2 F3 . 4_574 77.3(3)
F5 Y2 F3 . 4_574 138.3(3)
F1 Y2 F3 . 4_574 80.7(3)
F3 Y2 F3 . 4_574 43.0(4)
F4 Y2 F3 . 4_574 147.8(3)
F8 Y2 F8A 5_675 5_675 22.1(4)
F2 Y2 F8A 7_685 5_675 151.7(4)
F6 Y2 F8A . 5_675 108.9(3)
F5 Y2 F8A . 5_675 76.9(3)
F1 Y2 F8A . 5_675 84.1(3)
F3 Y2 F8A . 5_675 105.1(3)
F4 Y2 F8A . 5_675 127.2(3)
F3 Y2 F8A 4_574 5_675 65.0(3)
F8 Y2 F2A 5_675 7_685 145.6(4)
F2 Y2 F2A 7_685 7_685 17.4(3)
F6 Y2 F2A . 7_685 94.0(3)
F5 Y2 F2A . 7_685 96.6(3)
F1 Y2 F2A . 7_685 69.7(3)
F3 Y2 F2A . 7_685 67.1(4)
F4 Y2 F2A . 7_685 71.7(3)
F3 Y2 F2A 4_574 7_685 109.9(3)
F8A Y2 F2A 5_675 7_685 153.8(4)
F8 Y2 F4 5_675 4_575 82.4(3)
F2 Y2 F4 7_685 4_575 137.7(3)
F6 Y2 F4 . 4_575 69.82(16)
F5 Y2 F4 . 4_575 69.77(15)
F1 Y2 F4 . 4_575 142.95(19)
F3 Y2 F4 . 4_575 142.0(3)
F4 Y2 F4 . 4_575 60.28(18)
F3 Y2 F4 4_574 4_575 109.8(2)
F8A Y2 F4 5_675 4_575 70.1(3)
F2A Y2 F4 7_685 4_575 132.0(3)
F8 Y2 Y2 5_675 4_575 109.0(4)
F2 Y2 Y2 7_685 4_575 116.1(3)
F6 Y2 Y2 . 4_575 96.94(12)
F5 Y2 Y2 . 4_575 36.80(14)
F1 Y2 Y2 . 4_575 115.00(14)
F3 Y2 Y2 . 4_575 166.3(2)
F4 Y2 Y2 . 4_575 41.91(11)
F3 Y2 Y2 4_574 4_575 148.3(2)
F8A Y2 Y2 5_675 4_575 88.5(2)
F2A Y2 Y2 7_685 4_575 101.5(3)
F4 Y2 Y2 4_575 4_575 41.13(11)
F8 Y3 F8 . 2_575 103.8(7)
F8 Y3 F2 . 2_575 81.4(5)
F8 Y3 F2 2_575 2_575 159.6(4)
F8 Y3 F2 . . 159.6(4)
F8 Y3 F2 2_575 . 81.4(5)
F2 Y3 F2 2_575 . 100.7(7)
F8 Y3 F2A . 2_575 99.8(5)
F8 Y3 F2A 2_575 2_575 151.2(4)
F2 Y3 F2A 2_575 2_575 18.7(3)
F2 Y3 F2A . 2_575 82.2(6)
F8 Y3 F2A . . 151.2(4)
F8 Y3 F2A 2_575 . 99.8(5)
F2 Y3 F2A 2_575 . 82.2(6)
F2 Y3 F2A . . 18.7(3)
F2A Y3 F2A 2_575 . 63.9(6)
F8 Y3 F7 . 2_575 82.9(4)
F8 Y3 F7 2_575 2_575 78.6(3)
F2 Y3 F7 2_575 2_575 121.7(3)
F2 Y3 F7 . 2_575 78.8(3)
F2A Y3 F7 2_575 2_575 120.8(3)
F2A Y3 F7 . 2_575 85.8(3)
F8 Y3 F7 . . 78.6(3)
F8 Y3 F7 2_575 . 82.9(4)
F2 Y3 F7 2_575 . 78.8(3)
F2 Y3 F7 . . 121.7(3)
F2A Y3 F7 2_575 . 85.8(3)
F2A Y3 F7 . . 120.8(3)
F7 Y3 F7 2_575 . 149.9(3)
F8 Y3 F8A . . 23.5(3)
F8 Y3 F8A 2_575 . 80.5(5)
F2 Y3 F8A 2_575 . 104.5(4)
F2 Y3 F8A . . 150.1(4)
F2A Y3 F8A 2_575 . 123.2(4)
F2A Y3 F8A . . 159.9(4)
F7 Y3 F8A 2_575 . 74.4(3)
F7 Y3 F8A . . 79.3(3)
F8 Y3 F8A . 2_575 80.5(5)
F8 Y3 F8A 2_575 2_575 23.5(3)
F2 Y3 F8A 2_575 2_575 150.1(4)
F2 Y3 F8A . 2_575 104.5(4)
F2A Y3 F8A 2_575 2_575 159.9(4)
F2A Y3 F8A . 2_575 123.2(4)
F7 Y3 F8A 2_575 2_575 79.3(3)
F7 Y3 F8A . 2_575 74.4(3)
F8A Y3 F8A . 2_575 57.7(5)
F8 Y3 F3 . 7_586 141.2(4)
F8 Y3 F3 2_575 7_586 37.7(4)
F2 Y3 F3 2_575 7_586 135.8(4)
F2 Y3 F3 . 7_586 45.2(4)
F2A Y3 F3 2_575 7_586 118.3(4)
F2A Y3 F3 . 7_586 62.8(4)
F7 Y3 F3 2_575 7_586 83.7(2)
F7 Y3 F3 . 7_586 96.0(2)
F8A Y3 F3 . 7_586 117.7(3)
F8A Y3 F3 2_575 7_586 61.2(3)
F8 Y3 F3 . 8_656 37.7(4)
F8 Y3 F3 2_575 8_656 141.2(4)
F2 Y3 F3 2_575 8_656 45.2(4)
F2 Y3 F3 . 8_656 135.8(4)
F2A Y3 F3 2_575 8_656 62.8(4)
F2A Y3 F3 . 8_656 118.3(4)
F7 Y3 F3 2_575 8_656 96.0(2)
F7 Y3 F3 . 8_656 83.7(2)
F8A Y3 F3 . 8_656 61.2(3)
F8A Y3 F3 2_575 8_656 117.7(3)
F3 Y3 F3 7_586 8_656 178.9(4)
Y1 F1 Y2 6_655 . 145.8(3)
Y1 F1 Y3 6_655 7_685 103.1(2)
Y2 F1 Y3 . 7_685 98.34(19)
Y1 F1 Cs1 6_655 3_655 103.76(19)
Y2 F1 Cs1 . 3_655 99.17(17)
Y3 F1 Cs1 7_685 3_655 98.10(16)
F2A F2 Y2 . 7_586 102.2(14)
F2A F2 Y3 . . 83.7(13)
Y2 F2 Y3 7_586 . 124.6(5)
F2A F2 Cs1 . 6_556 44.9(13)
Y2 F2 Cs1 7_586 6_556 105.4(4)
Y3 F2 Cs1 . 6_556 115.5(4)
F2A F2 Cs1 . 2_575 139.1(16)
Y2 F2 Cs1 7_586 2_575 103.3(4)
Y3 F2 Cs1 . 2_575 106.8(4)
Cs1 F2 Cs1 6_556 2_575 97.2(3)
F2 F2A Y3 . . 77.5(13)
F2 F2A Y2 . 7_586 60.5(12)
Y3 F2A Y2 . 7_586 111.7(4)
F2 F2A Cs1 . 6_556 125.0(16)
Y3 F2A Cs1 . 6_556 134.6(4)
Y2 F2A Cs1 7_586 6_556 113.7(4)
F8 F3 F3 8_665 4_574 120.2(9)
F8 F3 Y2 8_665 . 147.7(7)
F3 F3 Y2 4_574 . 70.4(6)
F8 F3 Y2 8_665 4_574 57.0(5)
F3 F3 Y2 4_574 4_574 66.6(6)
Y2 F3 Y2 . 4_574 135.1(4)
F8 F3 Y3 8_665 7_685 52.8(5)
F3 F3 Y3 4_574 7_685 146.1(2)
Y2 F3 Y3 . 7_685 100.2(3)
Y2 F3 Y3 4_574 7_685 107.9(4)
F8 F3 Cs1 8_665 8_665 98.7(6)
F3 F3 Cs1 4_574 8_665 112.67(17)
Y2 F3 Cs1 . 8_665 104.6(3)
Y2 F3 Cs1 4_574 8_665 103.4(3)
Y3 F3 Cs1 7_685 8_665 101.2(3)
Y2 F4 Y1 . . 97.61(16)
Y2 F4 Y2 . 4_575 96.96(16)
Y1 F4 Y2 . 4_575 96.61(15)
Y2 F4 Cs1 . 4_575 117.29(16)
Y1 F4 Cs1 . 4_575 119.22(17)
Y2 F4 Cs1 4_575 4_575 123.72(18)
Y2 F5 Y2 4_575 . 106.4(3)
Y2 F5 Cs1 4_575 3_655 116.26(5)
Y2 F5 Cs1 . 3_655 114.84(5)
Y2 F5 Cs1 4_575 2_675 114.84(5)
Y2 F5 Cs1 . 2_675 116.26(5)
Cs1 F5 Cs1 3_655 2_675 87.91(17)
Y2 F6 Y1 . . 106.51(19)
Y2 F6 Cs1 . 8_665 115.35(17)
Y1 F6 Cs1 . 8_665 121.17(18)
Y2 F6 Cs1 . 5_675 115.18(18)
Y1 F6 Cs1 . 5_675 109.23(17)
Cs1 F6 Cs1 8_665 5_675 88.66(12)
Y1 F7 Y3 . . 123.9(2)
Y1 F7 Cs1 . 5_675 104.16(16)
Y3 F7 Cs1 . 5_675 110.60(17)
Y1 F7 Cs1 . . 109.28(18)
Y3 F7 Cs1 . . 112.00(16)
Cs1 F7 Cs1 5_675 . 91.99(12)
F8A F8 F3 . 8_656 175.3(14)
F8A F8 Y2 . 5_675 101.7(10)
F3 F8 Y2 8_656 5_675 80.0(6)
F8A F8 Y3 . . 87.5(9)
F3 F8 Y3 8_656 . 89.5(6)
Y2 F8 Y3 5_675 . 159.4(6)
F8A F8 Cs1 . 5_675 52.1(9)
F3 F8 Cs1 8_656 5_675 132.0(7)
Y2 F8 Cs1 5_675 5_675 103.4(4)
Y3 F8 Cs1 . 5_675 96.8(4)
F8 F8A Y3 . . 68.9(9)
F8 F8A Y2 . 5_675 56.2(8)
Y3 F8A Y2 . 5_675 122.4(5)
F8 F8A Cs1 . 6 143.7(11)
Y3 F8A Cs1 . 6 108.4(3)
Y2 F8A Cs1 5_675 6 105.6(3)
F8 F8A Cs1 . 5_675 115.1(11)
Y3 F8A Cs1 . 5_675 107.9(3)
Y2 F8A Cs1 5_675 5_675 109.9(3)
Cs1 F8A Cs1 6 5_675 100.4(3)

loop_
_geom_bond_atom_site_label_1
_geom_bond_atom_site_label_2
_geom_bond_site_symmetry_2
_geom_bond_distance
Cs1 F4 4_575 2.853(4)
Cs1 F2A 6_656 2.933(11)
Cs1 F6 8_656 3.024(4)
Cs1 F6 5_675 3.037(5)
Cs1 F5 2_675 3.051(5)
Cs1 F7 5_675 3.197(5)
Cs1 F8A 6_655 3.236(11)
Cs1 F8A 5_675 3.250(10)
Cs1 F7 . 3.270(5)
Cs1 F3 8_656 3.273(10)
Cs1 F2 6_656 3.402(12)
Cs1 F2 2_575 3.461(12)
Y1 F7 . 2.229(4)
Y1 F7 4_575 2.229(4)
Y1 F6 4_575 2.232(4)
Y1 F6 . 2.232(4)
Y1 F1 7_586 2.239(5)
Y1 F1 6 2.239(5)
Y1 F4 . 2.385(4)
Y1 F4 4_575 2.385(4)
Y1 Y2 4_575 3.5682(12)
Y1 Y2 . 3.5682(12)
Y1 Y3 . 3.9501(7)
Y1 Y3 3 3.9501(7)
Y2 F8 5_675 2.014(10)
Y2 F2 7_685 2.116(10)
Y2 F6 . 2.221(5)
Y2 F5 . 2.221(4)
Y2 F1 . 2.249(5)
Y2 F3 . 2.304(10)
Y2 F4 . 2.357(4)
Y2 F3 4_574 2.365(9)
Y2 F8A 5_675 2.373(9)
Y2 F2A 7_685 2.377(10)
Y2 F4 4_575 2.394(4)
Y2 Y2 4_575 3.5569(15)
Y3 F8 . 2.130(10)
Y3 F8 2_575 2.130(10)
Y3 F2 2_575 2.205(10)
Y3 F2 . 2.205(10)
Y3 F2A 2_575 2.245(10)
Y3 F2A . 2.245(10)
Y3 F7 2_575 2.248(5)
Y3 F7 . 2.248(5)
Y3 F8A . 2.281(9)
Y3 F8A 2_575 2.281(9)
Y3 F3 7_586 2.674(10)
Y3 F3 8_656 2.674(10)
F1 Y1 6_655 2.239(5)
F1 Y3 7_685 2.787(6)
F1 Cs1 3_655 3.515(5)
F2 F2A . 0.726(11)
F2 Y2 7_586 2.116(10)
F2 Cs1 6_556 3.402(12)
F2 Cs1 2_575 3.461(12)
F2A Y2 7_586 2.377(10)
F2A Cs1 6_556 2.933(11)
F3 F8 8_665 1.635(16)
F3 F3 4_574 1.710(18)
F3 Y2 4_574 2.365(9)
F3 Y3 7_685 2.674(10)
F3 Cs1 8_665 3.273(10)
F4 Y2 4_575 2.394(4)
F4 Cs1 4_575 2.853(4)
F5 Y2 4_575 2.221(4)
F5 Cs1 3_655 3.051(5)
F5 Cs1 2_675 3.051(5)
F6 Cs1 8_665 3.024(4)
F6 Cs1 5_675 3.037(5)
F7 Cs1 5_675 3.197(5)
F8 F8A . 0.912(12)
F8 F3 8_656 1.635(16)
F8 Y2 5_675 2.014(10)
F8 Cs1 5_675 3.729(12)
F8A Y2 5_675 2.373(9)
F8A Cs1 6 3.236(11)
F8A Cs1 5_675 3.250(10)
